data_2216168
loop_
_publ_author_name
'Butcher, Ray J.'
'Jasinski, Jerry P.'
'Yathirajan, H. S.'
'Narayana, B.'
'Mayekar, Anil N.'

_publ_section_title (2<i>E</i>)-3-(2-Bromo-5-methoxyphenyl)-1-(2,4-dichlorophenyl)prop-2-en-1-one
_journal_coeditor_code WW2098
_journal_issue 11
_journal_name_full 'Acta Crystallographica Section E'
_journal_page_first o4253
_journal_page_last o4254
_journal_paper_doi 10.1107/S1600536807048271
_journal_volume 63
_journal_year 2007
_chemical_formula_iupac 'C16 H11 Br Cl2 O2'
_chemical_formula_moiety 'C16 H11 Br Cl2 O2'
_chemical_formula_sum 'C16 H11 Br Cl2 O2'
_chemical_formula_weight 386.06
_chemical_name_systematic
;
(2E)-3-(2-Bromo-5-methoxyphenyl)-1-(2,4-dichlorophenyl)prop-2-en-1-one
;
_space_group_IT_number 2
_symmetry_cell_setting triclinic
_symmetry_space_group_name_Hall '-P 1'
_symmetry_space_group_name_H-M 'P -1'
_atom_sites_solution_hydrogens geom
_atom_sites_solution_primary direct
_atom_sites_solution_secondary difmap
_cell_angle_alpha 83.050(10)
_cell_angle_beta 88.899(13)
_cell_angle_gamma 78.596(11)
_cell_formula_units_Z 2
_cell_length_a 7.7836(13)
_cell_length_b 7.8829(8)
_cell_length_c 13.0927(19)
_cell_measurement_reflns_used 4266
_cell_measurement_temperature 296
_cell_measurement_theta_max 32.3998
_cell_measurement_theta_min 4.7091
_cell_volume 781.68(19)
_computing_cell_refinement '<i>CrysAlisPro</i> (Oxford Diffraction, 2007)'
_computing_data_collection '<i>CrysAlisPro</i> (Oxford Diffraction, 2007)'
_computing_data_reduction '<i>CrysAlisPro</i> (Oxford Diffraction, 2007)'
_computing_molecular_graphics '<i>SHELXTL</i> (Bruker, 2000)'
_computing_publication_material '<i>SHELXTL</i> (Bruker, 2000)'
_computing_structure_refinement '<i>SHELXL97</i> (Sheldrick, 1997)'
_computing_structure_solution '<i>SHELXS97</i> (Sheldrick, 1997)'
_diffrn_ambient_temperature 296
_diffrn_detector_area_resol_mean 10.5081
_diffrn_measured_fraction_theta_full 0.971
_diffrn_measured_fraction_theta_max 0.817
_diffrn_measurement_device_type 'Oxford Diffraction Gemini R CCD'
_diffrn_measurement_method '\f and \w'
_diffrn_radiation_monochromator graphite
_diffrn_radiation_source 'fine-focus sealed tube'
_diffrn_radiation_type MoK\a
_diffrn_radiation_wavelength 0.71073
_diffrn_reflns_av_R_equivalents 0.0297
_diffrn_reflns_av_sigmaI/netI 0.0493
_diffrn_reflns_limit_h_max 10
_diffrn_reflns_limit_h_min -11
_diffrn_reflns_limit_k_max 11
_diffrn_reflns_limit_k_min -11
_diffrn_reflns_limit_l_max 19
_diffrn_reflns_limit_l_min -18
_diffrn_reflns_number 8869
_diffrn_reflns_theta_full 25.00
_diffrn_reflns_theta_max 32.39
_diffrn_reflns_theta_min 4.71
_diffrn_standards_decay_% 0
_diffrn_standards_number 0
_exptl_absorpt_coefficient_mu 2.971
_exptl_absorpt_correction_T_max 1.00000
_exptl_absorpt_correction_T_min 0.30477
_exptl_absorpt_correction_type multi-scan
_exptl_absorpt_process_details
;
(CrysAlis RED; Oxford Diffraction, 2007)
;
_exptl_crystal_colour 'pale yellow'
_exptl_crystal_density_diffrn 1.640
_exptl_crystal_density_method 'not measured'
_exptl_crystal_description plate
_exptl_crystal_F_000 384
_exptl_crystal_size_max 0.45
_exptl_crystal_size_mid 0.37
_exptl_crystal_size_min 0.17
_refine_diff_density_max 0.735
_refine_diff_density_min -0.431
_refine_ls_extinction_method none
_refine_ls_goodness_of_fit_ref 1.077
_refine_ls_hydrogen_treatment constr
_refine_ls_matrix_type full
_refine_ls_number_parameters 191
_refine_ls_number_reflns 4577
_refine_ls_number_restraints 0
_refine_ls_restrained_S_all 1.077
_refine_ls_R_factor_all 0.0947
_refine_ls_R_factor_gt 0.0528
_refine_ls_shift/su_max 0.002
_refine_ls_shift/su_mean 0.000
_refine_ls_structure_factor_coef Fsqd
_refine_ls_weighting_details 'calc w=1/[\s^2^(Fo^2^)+(0.0456P)^2^+0.6258P] where P=(Fo^2^+2Fc^2^)/3'
_refine_ls_weighting_scheme calc
_refine_ls_wR_factor_gt 0.1037
_refine_ls_wR_factor_ref 0.1263
_reflns_number_gt 2880
_reflns_number_total 4577
_reflns_threshold_expression I>2\s(I)
_cod_data_source_file ww2098.cif
_cod_data_source_block I
_cod_database_code 2216168
_cod_database_fobs_code 2216168

loop_
_symmetry_equiv_pos_as_xyz
'x, y, z'
'-x, -y, -z'

loop_
_atom_site_type_symbol
_atom_site_label
_atom_site_fract_x
_atom_site_fract_y
_atom_site_fract_z
_atom_site_U_iso_or_equiv
_atom_site_adp_type
_atom_site_calc_flag
_atom_site_refinement_flags
_atom_site_occupancy
Br Br 0.19344(6) 0.81176(4) 0.43646(3) 0.06201(16) Uani d . 1
Cl Cl1 0.24366(16) 0.09035(12) 0.15596(9) 0.0728(3) Uani d . 1
Cl Cl2 0.25624(19) 0.73128(14) -0.02982(8) 0.0837(4) Uani d . 1
O O1 0.5150(4) 0.0495(3) 0.3339(2) 0.0678(8) Uani d . 1
O O2 0.1303(4) 0.3275(3) 0.82251(18) 0.0643(7) Uani d . 1
C C1 0.3892(4) 0.3245(4) 0.2449(2) 0.0378(6) Uani d . 1
C C2 0.3062(5) 0.2898(4) 0.1586(2) 0.0441(7) Uani d . 1
C C3 0.2649(5) 0.4133(4) 0.0736(2) 0.0537(9) Uani d . 1
H H3A 0.2066 0.3893 0.0173 0.064 Uiso calc R 1
C C4 0.3121(5) 0.5721(4) 0.0743(2) 0.0513(8) Uani d . 1
C C5 0.3987(5) 0.6101(4) 0.1559(3) 0.0504(8) Uani d . 1
H H5A 0.4322 0.7172 0.1543 0.060 Uiso calc R 1
C C6 0.4354(4) 0.4865(4) 0.2408(2) 0.0437(7) Uani d . 1
H H6A 0.4928 0.5125 0.2968 0.052 Uiso calc R 1
C C7 0.4314(4) 0.1950(4) 0.3399(2) 0.0432(7) Uani d . 1
C C8 0.3722(4) 0.2515(4) 0.4402(2) 0.0417(7) Uani d . 1
H H8A 0.4111 0.1766 0.4992 0.050 Uiso calc R 1
C C9 0.2675(4) 0.4020(4) 0.4518(2) 0.0388(6) Uani d . 1
H H9A 0.2245 0.4717 0.3917 0.047 Uiso calc R 1
C C10 0.2116(4) 0.4711(4) 0.5489(2) 0.0374(6) Uani d . 1
C C11 0.1705(4) 0.6497(4) 0.5541(2) 0.0425(7) Uani d . 1
C C12 0.1197(5) 0.7168(4) 0.6455(3) 0.0496(8) Uani d . 1
H H12A 0.0946 0.8367 0.6476 0.060 Uiso calc R 1
C C13 0.1066(5) 0.6045(5) 0.7330(3) 0.0518(8) Uani d . 1
H H13A 0.0708 0.6490 0.7943 0.062 Uiso calc R 1
C C14 0.1467(5) 0.4245(4) 0.7307(2) 0.0455(7) Uani d . 1
C C15 0.1996(4) 0.3585(4) 0.6394(2) 0.0395(6) Uani d . 1
H H15A 0.2274 0.2385 0.6379 0.047 Uiso calc R 1
C C16 0.1558(8) 0.1460(6) 0.8250(3) 0.0852(15) Uani d . 1
H H16A 0.1342 0.0951 0.8932 0.128 Uiso calc R 1
H H16B 0.2743 0.1011 0.8059 0.128 Uiso calc R 1
H H16C 0.0765 0.1175 0.7775 0.128 Uiso calc R 1

loop_
_atom_site_aniso_label
_atom_site_aniso_U_11
_atom_site_aniso_U_22
_atom_site_aniso_U_33
_atom_site_aniso_U_12
_atom_site_aniso_U_13
_atom_site_aniso_U_23
Br 0.0796(3) 0.03977(19) 0.0635(2) -0.01194(17) -0.00880(19) 0.00831(14)
Cl1 0.0965(8) 0.0418(4) 0.0858(7) -0.0191(5) -0.0089(6) -0.0200(4)
Cl2 0.1286(11) 0.0601(6) 0.0499(5) 0.0004(6) -0.0125(6) 0.0143(4)
O1 0.090(2) 0.0433(13) 0.0573(15) 0.0139(13) 0.0105(14) -0.0001(11)
O2 0.090(2) 0.0597(15) 0.0413(13) -0.0130(14) 0.0090(13) -0.0039(11)
C1 0.0424(18) 0.0345(14) 0.0339(14) -0.0026(12) 0.0044(12) -0.0023(11)
C2 0.056(2) 0.0323(14) 0.0449(17) -0.0071(13) 0.0032(14) -0.0098(12)
C3 0.069(3) 0.0518(19) 0.0388(17) -0.0036(17) -0.0066(16) -0.0114(14)
C4 0.070(2) 0.0410(16) 0.0366(16) -0.0006(16) 0.0016(15) 0.0014(12)
C5 0.066(2) 0.0354(15) 0.0494(18) -0.0140(15) 0.0068(16) 0.0003(13)
C6 0.050(2) 0.0421(15) 0.0399(16) -0.0110(14) 0.0002(13) -0.0046(12)
C7 0.0457(19) 0.0350(14) 0.0456(17) -0.0033(13) 0.0016(13) 0.0003(12)
C8 0.0462(19) 0.0387(15) 0.0366(15) -0.0026(13) -0.0030(13) 0.0016(11)
C9 0.0443(18) 0.0368(14) 0.0341(14) -0.0080(13) -0.0045(12) 0.0017(11)
C10 0.0361(16) 0.0377(14) 0.0378(15) -0.0049(12) -0.0044(12) -0.0047(11)
C11 0.0414(18) 0.0369(14) 0.0487(17) -0.0083(13) -0.0080(14) -0.0011(12)
C12 0.049(2) 0.0382(15) 0.061(2) -0.0019(14) -0.0048(16) -0.0122(14)
C13 0.051(2) 0.056(2) 0.0474(18) -0.0043(16) 0.0009(15) -0.0164(15)
C14 0.049(2) 0.0483(17) 0.0397(16) -0.0110(14) -0.0007(14) -0.0051(13)
C15 0.0413(18) 0.0366(14) 0.0414(15) -0.0091(12) -0.0028(13) -0.0050(11)
C16 0.141(5) 0.059(2) 0.053(2) -0.021(3) 0.018(3) 0.0067(18)

loop_
_atom_type_symbol
_atom_type_description
_atom_type_scat_dispersion_real
_atom_type_scat_dispersion_imag
_atom_type_scat_source
C C 0.0033 0.0016 'International Tables Vol C Tables 4.2.6.8 and 6.1.1.4'
H H 0.0000 0.0000 'International Tables Vol C Tables 4.2.6.8 and 6.1.1.4'
O O 0.0106 0.0060 'International Tables Vol C Tables 4.2.6.8 and 6.1.1.4'
Cl Cl 0.1484 0.1585 'International Tables Vol C Tables 4.2.6.8 and 6.1.1.4'
Br Br -0.2901 2.4595 'International Tables Vol C Tables 4.2.6.8 and 6.1.1.4'

loop_
_geom_angle_atom_site_label_1
_geom_angle_atom_site_label_2
_geom_angle_atom_site_label_3
_geom_angle
C14 O2 C16 118.4(3)
C6 C1 C2 117.2(3)
C6 C1 C7 119.7(3)
C2 C1 C7 123.2(3)
C3 C2 C1 121.8(3)
C3 C2 Cl1 117.5(3)
C1 C2 Cl1 120.7(2)
C4 C3 C2 118.4(3)
C4 C3 H3A 120.8
C2 C3 H3A 120.8
C5 C4 C3 121.8(3)
C5 C4 Cl2 118.9(3)
C3 C4 Cl2 119.3(3)
C4 C5 C6 118.8(3)
C4 C5 H5A 120.6
C6 C5 H5A 120.6
C5 C6 C1 121.9(3)
C5 C6 H6A 119.0
C1 C6 H6A 119.0
O1 C7 C8 121.0(3)
O1 C7 C1 120.7(3)
C8 C7 C1 118.3(3)
C9 C8 C7 124.2(3)
C9 C8 H8A 117.9
C7 C8 H8A 117.9
C8 C9 C10 127.2(3)
C8 C9 H9A 116.4
C10 C9 H9A 116.4
C11 C10 C15 118.2(3)
C11 C10 C9 121.0(3)
C15 C10 C9 120.9(3)
C12 C11 C10 121.6(3)
C12 C11 Br 117.4(2)
C10 C11 Br 120.9(2)
C13 C12 C11 119.4(3)
C13 C12 H12A 120.3
C11 C12 H12A 120.3
C12 C13 C14 120.6(3)
C12 C13 H13A 119.7
C14 C13 H13A 119.7
O2 C14 C15 125.4(3)
O2 C14 C13 114.9(3)
C15 C14 C13 119.6(3)
C14 C15 C10 120.6(3)
C14 C15 H15A 119.7
C10 C15 H15A 119.7
O2 C16 H16A 109.5
O2 C16 H16B 109.5
H16A C16 H16B 109.5
O2 C16 H16C 109.5
H16A C16 H16C 109.5
H16B C16 H16C 109.5

loop_
_geom_bond_atom_site_label_1
_geom_bond_atom_site_label_2
_geom_bond_distance
Br C11 1.908(3)
Cl1 C2 1.739(3)
Cl2 C4 1.737(3)
O1 C7 1.213(4)
O2 C14 1.363(4)
O2 C16 1.401(5)
C1 C6 1.388(4)
C1 C2 1.394(4)
C1 C7 1.507(4)
C2 C3 1.385(4)
C3 C4 1.374(5)
C3 H3A 0.9300
C4 C5 1.368(5)
C5 C6 1.380(4)
C5 H5A 0.9300
C6 H6A 0.9300
C7 C8 1.474(4)
C8 C9 1.323(4)
C8 H8A 0.9300
C9 C10 1.468(4)
C9 H9A 0.9300
C10 C11 1.390(4)
C10 C15 1.405(4)
C11 C12 1.386(5)
C12 C13 1.376(5)
C12 H12A 0.9300
C13 C14 1.395(5)
C13 H13A 0.9300
C14 C15 1.384(4)
C15 H15A 0.9300
C16 H16A 0.9600
C16 H16B 0.9600
C16 H16C 0.9600

loop_
_geom_torsion_atom_site_label_1
_geom_torsion_atom_site_label_2
_geom_torsion_atom_site_label_3
_geom_torsion_atom_site_label_4
_geom_torsion
C6 C1 C2 C3 -2.5(5)
C7 C1 C2 C3 178.2(3)
C6 C1 C2 Cl1 179.8(2)
C7 C1 C2 Cl1 0.4(4)
C1 C2 C3 C4 1.8(5)
Cl1 C2 C3 C4 179.6(3)
C2 C3 C4 C5 0.4(6)
C2 C3 C4 Cl2 -178.2(3)
C3 C4 C5 C6 -1.7(5)
Cl2 C4 C5 C6 176.9(3)
C4 C5 C6 C1 0.9(5)
C2 C1 C6 C5 1.1(5)
C7 C1 C6 C5 -179.5(3)
C6 C1 C7 O1 -125.2(4)
C2 C1 C7 O1 54.1(5)
C6 C1 C7 C8 53.3(4)
C2 C1 C7 C8 -127.4(3)
O1 C7 C8 C9 -173.6(3)
C1 C7 C8 C9 8.0(5)
C7 C8 C9 C10 -176.2(3)
C8 C9 C10 C11 151.1(3)
C8 C9 C10 C15 -28.3(5)
C15 C10 C11 C12 0.3(5)
C9 C10 C11 C12 -179.2(3)
C15 C10 C11 Br 177.1(2)
C9 C10 C11 Br -2.3(4)
C10 C11 C12 C13 -1.1(5)
Br C11 C12 C13 -178.0(3)
C11 C12 C13 C14 1.0(5)
C16 O2 C14 C15 -5.0(6)
C16 O2 C14 C13 175.4(4)
C12 C13 C14 O2 179.4(3)
C12 C13 C14 C15 -0.2(5)
O2 C14 C15 C10 179.8(3)
C13 C14 C15 C10 -0.6(5)
C11 C10 C15 C14 0.6(5)
C9 C10 C15 C14 -180.0(3)

loop_
_cod_related_entry_id
_cod_related_entry_database
_cod_related_entry_code
1 ChemSpider 30655366
